data_4129537
loop_
_publ_author_name
'Kawasumi, Katsuaki'
'Wu, Tony'
'Zhu, Tianyu'
'Chae, Hyun Sik'
'Van Voorhis, Troy'
'Baldo, Marc A.'
'Swager, Timothy M.'

_publ_section_title
;
 Thermally Activated Delayed Fluorescence Materials Based on
 Homoconjugation Effect of Donor-Acceptor Triptycenes.
;
_journal_issue 37
_journal_name_full 'Journal of the American Chemical Society'
_journal_page_first 11908
_journal_page_last 11911
_journal_paper_doi 10.1021/jacs.5b07932
_journal_volume 137
_journal_year 2015
_chemical_formula_sum 'C48 H30 N6'
_chemical_formula_weight 690.78
_space_group_crystal_system orthorhombic
_space_group_IT_number 60
_space_group_name_Hall '-P 2n 2ab'
_space_group_name_H-M_alt 'P b c n'
_atom_sites_solution_hydrogens geom
_atom_sites_solution_primary direct
_atom_sites_solution_secondary difmap
_audit_creation_method SHELXL-2014/6
_cell_angle_alpha 90
_cell_angle_beta 90
_cell_angle_gamma 90
_cell_formula_units_Z 4
_cell_length_a 20.089(6)
_cell_length_b 11.878(4)
_cell_length_c 14.200(4)
_cell_measurement_reflns_used 3294
_cell_measurement_temperature 100(2)
_cell_measurement_theta_max 24.30
_cell_measurement_theta_min 3.02
_cell_volume 3388.4(18)
_computing_cell_refinement 'SAINT 7.46A (Bruker-AXS, 2011)'
_computing_data_collection 'APEX2 v2011.4.0 (Bruker-AXS, 2011)'
_computing_data_reduction 'SAINT 7.46A (Bruker-AXS, 2011)'
_computing_molecular_graphics 'Bruker SHELXTL'
_computing_publication_material 'Bruker SHELXTL'
_computing_structure_refinement 'SHELXL-2014/6 (Sheldrick, 2014)'
_computing_structure_solution 'SHELXS-97 (Sheldrick, 2008)'
_diffrn_ambient_temperature 100(2)
_diffrn_detector_area_resol_mean 8.3
_diffrn_measured_fraction_theta_full 0.999
_diffrn_measured_fraction_theta_max 0.999
_diffrn_measurement_device_type 'Bruker Smart APEX2 CCD'
_diffrn_measurement_method '\f and \w scans'
_diffrn_radiation_type MoK\a
_diffrn_radiation_wavelength 0.71073
_diffrn_reflns_av_R_equivalents 0.0619
_diffrn_reflns_av_unetI/netI 0.0370
_diffrn_reflns_Laue_measured_fraction_full 0.999
_diffrn_reflns_Laue_measured_fraction_max 0.999
_diffrn_reflns_limit_h_max 24
_diffrn_reflns_limit_h_min -24
_diffrn_reflns_limit_k_max 14
_diffrn_reflns_limit_k_min -14
_diffrn_reflns_limit_l_max 13
_diffrn_reflns_limit_l_min -17
_diffrn_reflns_number 27821
_diffrn_reflns_point_group_measured_fraction_full 0.999
_diffrn_reflns_point_group_measured_fraction_max 0.999
_diffrn_reflns_theta_full 25.242
_diffrn_reflns_theta_max 26.022
_diffrn_reflns_theta_min 1.992
_diffrn_source 'I\mS micro-focus sealed tube, multilayer optics'
_exptl_absorpt_coefficient_mu 0.081
_exptl_absorpt_correction_T_max 0.7461
_exptl_absorpt_correction_T_min 0.7026
_exptl_absorpt_correction_type multi-scan
_exptl_absorpt_process_details 'SADABS (Sheldrick, 2009)'
_exptl_crystal_colour yellow
_exptl_crystal_density_diffrn 1.354
_exptl_crystal_density_method 'not measured'
_exptl_crystal_description block
_exptl_crystal_F_000 1440
_exptl_crystal_size_max 0.100
_exptl_crystal_size_mid 0.060
_exptl_crystal_size_min 0.050
_refine_diff_density_max 0.601
_refine_diff_density_min -0.275
_refine_diff_density_rms 0.058
_refine_ls_extinction_method none
_refine_ls_goodness_of_fit_ref 1.070
_refine_ls_hydrogen_treatment constr
_refine_ls_matrix_type full
_refine_ls_number_parameters 244
_refine_ls_number_reflns 3342
_refine_ls_number_restraints 21
_refine_ls_restrained_S_all 1.080
_refine_ls_R_factor_all 0.0941
_refine_ls_R_factor_gt 0.0606
_refine_ls_shift/su_max 0.000
_refine_ls_shift/su_mean 0.000
_refine_ls_structure_factor_coef Fsqd
_refine_ls_weighting_details 'w=1/[\s^2^(Fo^2^)+(0.0788P)^2^+2.8621P] where P=(Fo^2^+2Fc^2^)/3'
_refine_ls_weighting_scheme calc
_refine_ls_wR_factor_gt 0.1569
_refine_ls_wR_factor_ref 0.1800
_reflns_Friedel_coverage 0.000
_reflns_number_gt 2291
_reflns_number_total 3342
_reflns_threshold_expression 'I > 2\s(I)'
_cod_data_source_file ja5b07932_si_002.cif
_cod_data_source_block x15029
_cod_original_cell_volume 3388.4(17)
_cod_database_code 4129537
_shelx_space_group_comment
; 
The symmetry employed for this shelxl refinement is uniquely defined 
by the following loop, which should always be used as a source of 
symmetry information in preference to the above space-group names. 
They are only intended as comments. 
;
_shelx_estimated_absorpt_t_min 0.992
_shelx_estimated_absorpt_t_max 0.996
_shelxl_version_number 2014/6

loop_
_space_group_symop_operation_xyz
'x, y, z'
'-x+1/2, -y+1/2, z+1/2'
'-x, y, -z+1/2'
'x+1/2, -y+1/2, -z'
'-x, -y, -z'
'x-1/2, y-1/2, -z-1/2'
'x, -y, z-1/2'
'-x-1/2, y-1/2, z'

loop_
_atom_site_label
_atom_site_type_symbol
_atom_site_fract_x
_atom_site_fract_y
_atom_site_fract_z
_atom_site_U_iso_or_equiv
_atom_site_adp_type
_atom_site_occupancy
_atom_site_site_symmetry_order
_atom_site_calc_flag
_atom_site_refinement_flags_posn
_atom_site_refinement_flags_adp
N1 N 0.47337(11) 0.62536(18) 0.34402(16) 0.0332(5) Uani 1 1 d . .
C21 C 0.49093(14) 0.9269(2) 0.2980(2) 0.0422(7) Uani 1 1 d . U
C24 C 0.48695(15) 1.0381(3) 0.3497(2) 0.0482(8) Uani 1 1 d . U
N4 N 0.48272(17) 1.1087(3) 0.3946(3) 0.0798(11) Uani 1 1 d . U
N5 N 0.73014(11) 0.21134(19) 0.27310(16) 0.0387(6) Uani 1 1 d . .
C1 C 0.66770(13) 0.2635(2) 0.2928(2) 0.0348(6) Uani 1 1 d . .
C2 C 0.63125(13) 0.3094(2) 0.21901(19) 0.0322(6) Uani 1 1 d . .
H2 H 0.6484 0.3074 0.1567 0.039 Uiso 1 1 calc R U
C3 C 0.56965(12) 0.3583(2) 0.23678(18) 0.0306(6) Uani 1 1 d . .
C11 C 0.47533(12) 0.4161(2) 0.33519(18) 0.0295(6) Uani 1 1 d . .
H11 H 0.4566 0.4154 0.4004 0.035 Uiso 1 1 calc R U
C12 C 0.54414(12) 0.3615(2) 0.32867(18) 0.0299(6) Uani 1 1 d . .
C13 C 0.58122(13) 0.3189(2) 0.40265(19) 0.0330(6) Uani 1 1 d . .
H13 H 0.5649 0.3234 0.4653 0.040 Uiso 1 1 calc R U
C14 C 0.64286(14) 0.2695(2) 0.3844(2) 0.0364(6) Uani 1 1 d . .
H14 H 0.6682 0.2395 0.4350 0.044 Uiso 1 1 calc R U
C16 C 0.48586(12) 0.5338(2) 0.29701(18) 0.0294(6) Uani 1 1 d . .
C17 C 0.48775(12) 0.7240(2) 0.2962(2) 0.0341(6) Uani 1 1 d . .
C22 C 0.47902(14) 0.8268(2) 0.3442(2) 0.0406(7) Uani 1 1 d . .
H22 H 0.4650 0.8271 0.4081 0.049 Uiso 1 1 calc R U
C31 C 0.78392(13) 0.2202(2) 0.33725(19) 0.0348(6) Uani 1 1 d . .
C32 C 0.82494(14) 0.1277(2) 0.3556(2) 0.0412(7) Uani 1 1 d . .
H32 H 0.8175 0.0578 0.3249 0.049 Uiso 1 1 calc R U
C33 C 0.87620(14) 0.1394(3) 0.4187(2) 0.0413(7) Uani 1 1 d . .
H33 H 0.9038 0.0763 0.4315 0.050 Uiso 1 1 calc R U
C34 C 0.88896(14) 0.2382(3) 0.4636(2) 0.0438(7) Uani 1 1 d . .
H34 H 0.9251 0.2440 0.5065 0.053 Uiso 1 1 calc R U
C35 C 0.84858(14) 0.3298(3) 0.4460(2) 0.0418(7) Uani 1 1 d . .
H35 H 0.8566 0.3988 0.4777 0.050 Uiso 1 1 calc R U
C36 C 0.79631(14) 0.3221(2) 0.3824(2) 0.0403(7) Uani 1 1 d . .
H36 H 0.7692 0.3858 0.3698 0.048 Uiso 1 1 calc R U
C41 C 0.73270(13) 0.1257(2) 0.20265(19) 0.0359(6) Uani 1 1 d . .
C42 C 0.68482(15) 0.0422(2) 0.1990(2) 0.0437(7) Uani 1 1 d . .
H42 H 0.6477 0.0442 0.2403 0.052 Uiso 1 1 calc R U
C43 C 0.69168(16) -0.0453(2) 0.1337(2) 0.0482(8) Uani 1 1 d . .
H43 H 0.6592 -0.1034 0.1317 0.058 Uiso 1 1 calc R U
C44 C 0.74379(15) -0.0485(3) 0.0734(2) 0.0471(8) Uani 1 1 d . .
H44 H 0.7477 -0.1084 0.0294 0.057 Uiso 1 1 calc R U
C45 C 0.79189(15) 0.0368(2) 0.0760(2) 0.0435(7) Uani 1 1 d . .
H45 H 0.8284 0.0350 0.0335 0.052 Uiso 1 1 calc R U
C46 C 0.78637(15) 0.1232(2) 0.1402(2) 0.0403(7) Uani 1 1 d . .
H46 H 0.8190 0.1811 0.1420 0.048 Uiso 1 1 calc R U

loop_
_atom_site_aniso_label
_atom_site_aniso_U_11
_atom_site_aniso_U_22
_atom_site_aniso_U_33
_atom_site_aniso_U_23
_atom_site_aniso_U_13
_atom_site_aniso_U_12
N1 0.0308(11) 0.0289(12) 0.0399(13) -0.0019(10) 0.0046(10) -0.0007(9)
C21 0.0347(15) 0.0279(14) 0.0641(19) -0.0032(13) 0.0081(14) 0.0016(12)
C24 0.0350(16) 0.0516(19) 0.058(2) -0.0209(16) 0.0105(14) 0.0048(14)
N4 0.076(2) 0.0487(18) 0.115(3) -0.0040(18) 0.028(2) -0.0130(16)
N5 0.0331(12) 0.0386(13) 0.0443(13) -0.0062(11) -0.0021(10) 0.0092(10)
C1 0.0331(13) 0.0296(14) 0.0418(16) -0.0041(12) -0.0002(12) 0.0042(11)
C2 0.0322(13) 0.0282(13) 0.0361(14) -0.0021(11) 0.0039(11) 0.0006(11)
C3 0.0297(13) 0.0239(12) 0.0380(15) -0.0020(11) 0.0012(11) -0.0019(10)
C11 0.0281(13) 0.0307(14) 0.0296(14) -0.0010(11) 0.0048(10) -0.0019(10)
C12 0.0313(13) 0.0228(12) 0.0355(14) -0.0002(11) 0.0018(11) -0.0029(10)
C13 0.0320(13) 0.0334(14) 0.0335(14) 0.0003(11) 0.0019(11) -0.0016(11)
C14 0.0352(14) 0.0341(14) 0.0399(16) 0.0030(12) -0.0031(12) 0.0038(12)
C16 0.0234(12) 0.0293(14) 0.0356(14) 0.0004(11) 0.0011(10) -0.0011(10)
C17 0.0279(13) 0.0289(13) 0.0454(16) -0.0019(12) 0.0037(11) -0.0001(11)
C22 0.0366(15) 0.0331(15) 0.0520(18) -0.0054(13) 0.0085(13) -0.0020(12)
C31 0.0314(14) 0.0370(15) 0.0358(15) 0.0024(12) 0.0010(11) 0.0021(12)
C32 0.0408(16) 0.0370(16) 0.0457(17) 0.0002(13) 0.0053(13) 0.0063(13)
C33 0.0365(15) 0.0473(18) 0.0403(16) 0.0017(13) 0.0017(13) 0.0051(13)
C34 0.0334(14) 0.057(2) 0.0414(17) 0.0054(14) -0.0012(13) 0.0049(14)
C35 0.0379(15) 0.0470(17) 0.0405(16) -0.0057(13) 0.0010(12) 0.0005(13)
C36 0.0380(15) 0.0395(16) 0.0433(17) -0.0011(13) -0.0017(13) 0.0082(13)
C41 0.0348(14) 0.0321(14) 0.0408(15) -0.0015(12) -0.0028(12) 0.0058(12)
C42 0.0387(15) 0.0382(16) 0.0543(19) -0.0023(14) 0.0033(14) 0.0036(13)
C43 0.0448(17) 0.0354(16) 0.064(2) -0.0046(15) 0.0001(15) -0.0019(13)
C44 0.0489(18) 0.0396(17) 0.0530(19) -0.0115(14) -0.0076(15) 0.0088(14)
C45 0.0429(16) 0.0396(16) 0.0481(18) 0.0001(14) 0.0031(14) 0.0071(13)
C46 0.0441(16) 0.0337(15) 0.0430(16) 0.0004(12) -0.0017(13) -0.0005(12)

loop_
_atom_type_symbol
_atom_type_description
_atom_type_scat_dispersion_real
_atom_type_scat_dispersion_imag
_atom_type_scat_source
C C 0.0033 0.0016 'International Tables Vol C Tables 4.2.6.8 and 6.1.1.4'
H H 0.0000 0.0000 'International Tables Vol C Tables 4.2.6.8 and 6.1.1.4'
N N 0.0061 0.0033 'International Tables Vol C Tables 4.2.6.8 and 6.1.1.4'

loop_
_geom_angle_atom_site_label_1
_geom_angle_atom_site_label_2
_geom_angle_atom_site_label_3
_geom_angle
_geom_angle_site_symmetry_1
_geom_angle_site_symmetry_3
C16 N1 C17 114.6(2) . .
C22 C21 C21 120.29(18) . 3_655
C22 C21 C24 120.9(3) . .
C21 C21 C24 118.81(18) 3_655 .
N4 C24 C21 171.6(4) . .
C31 N5 C1 120.8(2) . .
C31 N5 C41 118.4(2) . .
C1 N5 C41 118.6(2) . .
C2 C1 C14 119.6(2) . .
C2 C1 N5 119.0(2) . .
C14 C1 N5 121.3(2) . .
C3 C2 C1 119.7(2) . .
C3 C2 H2 120.1 . .
C1 C2 H2 120.1 . .
C2 C3 C12 120.4(2) . .
C2 C3 C11 126.4(2) . 3_655
C12 C3 C11 113.2(2) . 3_655
C16 C11 C3 105.0(2) . 3_655
C16 C11 C12 104.11(19) . .
C3 C11 C12 107.6(2) 3_655 .
C16 C11 H11 113.1 . .
C3 C11 H11 113.1 3_655 .
C12 C11 H11 113.1 . .
C13 C12 C3 120.0(2) . .
C13 C12 C11 126.6(2) . .
C3 C12 C11 113.4(2) . .
C12 C13 C14 119.4(2) . .
C12 C13 H13 120.3 . .
C14 C13 H13 120.3 . .
C1 C14 C13 120.8(3) . .
C1 C14 H14 119.6 . .
C13 C14 H14 119.6 . .
N1 C16 C16 123.21(15) . 3_655
N1 C16 C11 124.1(2) . .
C16 C16 C11 112.61(14) 3_655 .
N1 C17 C17 122.15(15) . 3_655
N1 C17 C22 118.1(3) . .
C17 C17 C22 119.76(17) 3_655 .
C21 C22 C17 119.7(3) . .
C21 C22 H22 120.1 . .
C17 C22 H22 120.1 . .
C36 C31 C32 119.5(3) . .
C36 C31 N5 119.8(2) . .
C32 C31 N5 120.8(3) . .
C33 C32 C31 119.0(3) . .
C33 C32 H32 120.5 . .
C31 C32 H32 120.5 . .
C34 C33 C32 122.4(3) . .
C34 C33 H33 118.8 . .
C32 C33 H33 118.8 . .
C33 C34 C35 119.0(3) . .
C33 C34 H34 120.5 . .
C35 C34 H34 120.5 . .
C34 C35 C36 120.7(3) . .
C34 C35 H35 119.6 . .
C36 C35 H35 119.6 . .
C35 C36 C31 119.5(3) . .
C35 C36 H36 120.3 . .
C31 C36 H36 120.3 . .
C42 C41 C46 119.9(3) . .
C42 C41 N5 120.8(3) . .
C46 C41 N5 119.2(2) . .
C41 C42 C43 119.3(3) . .
C41 C42 H42 120.4 . .
C43 C42 H42 120.4 . .
C44 C43 C42 121.1(3) . .
C44 C43 H43 119.4 . .
C42 C43 H43 119.4 . .
C43 C44 C45 119.7(3) . .
C43 C44 H44 120.1 . .
C45 C44 H44 120.1 . .
C46 C45 C44 120.1(3) . .
C46 C45 H45 120.0 . .
C44 C45 H45 120.0 . .
C45 C46 C41 119.8(3) . .
C45 C46 H46 120.1 . .
C41 C46 H46 120.1 . .

loop_
_geom_bond_atom_site_label_1
_geom_bond_atom_site_label_2
_geom_bond_distance
_geom_bond_site_symmetry_2
N1 C16 1.301(3) .
N1 C17 1.385(3) .
C21 C22 1.379(4) .
C21 C21 1.412(6) 3_655
C21 C24 1.513(4) .
C24 N4 1.057(4) .
N5 C31 1.417(3) .
N5 C1 1.427(3) .
N5 C41 1.428(3) .
C1 C2 1.390(4) .
C1 C14 1.394(4) .
C2 C3 1.390(4) .
C2 H2 0.9500 .
C3 C12 1.403(4) .
C3 C11 1.527(4) 3_655
C11 C16 1.514(4) .
C11 C3 1.527(4) 3_655
C11 C12 1.530(3) .
C11 H11 1.0000 .
C12 C13 1.383(4) .
C13 C14 1.395(4) .
C13 H13 0.9500 .
C14 H14 0.9500 .
C16 C16 1.451(5) 3_655
C17 C17 1.402(6) 3_655
C17 C22 1.409(4) .
C22 H22 0.9500 .
C31 C36 1.392(4) .
C31 C32 1.398(4) .
C32 C33 1.372(4) .
C32 H32 0.9500 .
C33 C34 1.360(4) .
C33 H33 0.9500 .
C34 C35 1.380(4) .
C34 H34 0.9500 .
C35 C36 1.388(4) .
C35 H35 0.9500 .
C36 H36 0.9500 .
C41 C42 1.383(4) .
C41 C46 1.396(4) .
C42 C43 1.399(4) .
C42 H42 0.9500 .
C43 C44 1.353(4) .
C43 H43 0.9500 .
C44 C45 1.401(4) .
C44 H44 0.9500 .
C45 C46 1.378(4) .
C45 H45 0.9500 .
C46 H46 0.9500 .
